data_7150725
loop_
_publ_author_name
'Sivappa, Rasapalli'
'Mukherjee, Sabuj'
'Dias, H. V. Rasika'
'Lovely, Carl J.'

_publ_section_title
;
 Studies toward the total synthesis of the oroidin dimers
;
_journal_issue 16
_journal_name_full 'Organic &amp; Biomolecular Chemistry'
_journal_page_first 3215
_journal_page_last 3218
_journal_paper_doi 10.1039/b909482b
_journal_volume 7
_journal_year 2009
_chemical_formula_sum 'C21 H23 N5 O5 S'
_chemical_formula_weight 457.50
_chemical_name_systematic
;
?
;
_space_group_IT_number 14
_symmetry_cell_setting monoclinic
_symmetry_space_group_name_Hall '-P 2yn'
_symmetry_space_group_name_H-M 'P 1 21/n 1'
_atom_sites_solution_hydrogens geom
_atom_sites_solution_primary direct
_atom_sites_solution_secondary difmap
_audit_creation_method SHELXL-97
_cell_angle_alpha 90.00
_cell_angle_beta 115.389(2)
_cell_angle_gamma 90.00
_cell_formula_units_Z 4
_cell_length_a 10.6504(12)
_cell_length_b 19.300(2)
_cell_length_c 11.4094(13)
_cell_measurement_reflns_used 5435
_cell_measurement_temperature 100(2)
_cell_measurement_theta_max 28.30
_cell_measurement_theta_min 2.24
_cell_volume 2118.7(4)
_computing_cell_refinement 'Bruker SMART'
_computing_data_collection 'Bruker SMART'
_computing_data_reduction 'Bruker SAINT'
_computing_molecular_graphics 'Bruker SHELXTL'
_computing_publication_material 'Bruker SHELXTL'
_computing_structure_refinement 'SHELXL-97 (Sheldrick, 1997)'
_computing_structure_solution 'SHELXS-97 (Sheldrick, 1990)'
_diffrn_ambient_temperature 100(2)
_diffrn_measured_fraction_theta_full 0.967
_diffrn_measured_fraction_theta_max 0.967
_diffrn_measurement_device_type 'CCD area detector'
_diffrn_measurement_method 'phi and omega scans'
_diffrn_radiation_monochromator graphite
_diffrn_radiation_source 'fine-focus sealed tube'
_diffrn_radiation_type MoK\a
_diffrn_radiation_wavelength 0.71073
_diffrn_reflns_av_R_equivalents 0.0794
_diffrn_reflns_av_sigmaI/netI 0.0606
_diffrn_reflns_limit_h_max 14
_diffrn_reflns_limit_h_min -13
_diffrn_reflns_limit_k_max 24
_diffrn_reflns_limit_k_min -25
_diffrn_reflns_limit_l_max 10
_diffrn_reflns_limit_l_min -14
_diffrn_reflns_number 13950
_diffrn_reflns_theta_full 28.29
_diffrn_reflns_theta_max 28.29
_diffrn_reflns_theta_min 2.11
_exptl_absorpt_coefficient_mu 0.198
_exptl_absorpt_correction_type none
_exptl_crystal_colour colorless
_exptl_crystal_density_diffrn 1.434
_exptl_crystal_density_meas 0
_exptl_crystal_density_method 'not measured'
_exptl_crystal_description prism
_exptl_crystal_F_000 960
_exptl_crystal_size_max 0.25
_exptl_crystal_size_mid 0.15
_exptl_crystal_size_min 0.04
_refine_diff_density_max 1.143
_refine_diff_density_min -0.303
_refine_diff_density_rms 0.083
_refine_ls_extinction_method none
_refine_ls_goodness_of_fit_ref 1.066
_refine_ls_hydrogen_treatment constr
_refine_ls_matrix_type full
_refine_ls_number_parameters 291
_refine_ls_number_reflns 5092
_refine_ls_number_restraints 0
_refine_ls_restrained_S_all 1.066
_refine_ls_R_factor_all 0.0628
_refine_ls_R_factor_gt 0.0508
_refine_ls_shift/su_max 0.000
_refine_ls_shift/su_mean 0.000
_refine_ls_structure_factor_coef Fsqd
_refine_ls_weighting_details 'calc w=1/[\s^2^(Fo^2^)+(0.0837P)^2^+0.1677P] where P=(Fo^2^+2Fc^2^)/3'
_refine_ls_weighting_scheme calc
_refine_ls_wR_factor_gt 0.1380
_refine_ls_wR_factor_ref 0.1468
_reflns_number_gt 4030
_reflns_number_total 5092
_reflns_threshold_expression >2sigma(I)
_cod_data_source_file b909482b.txt
_cod_data_source_block sabuj1m
_cod_depositor_comments
;
The following automatic conversions were performed:
'_symmetry_cell_setting' value 'Monoclinic' changed to 'monoclinic'
according to '/home/saulius/struct/CIF-dictionaries/cif_core.dic'
dictionary named 'cif_core.dic' version 2.4.1 from 2010-06-29.

Automatic conversion script
Id: cif_fix_enum 1527 2010-12-29 10:47:43Z saulius 
;
_cod_original_sg_symbol_H-M P2(1)/n
_cod_database_code 7150725

loop_
_symmetry_equiv_pos_as_xyz
'x, y, z'
'-x+1/2, y+1/2, -z+1/2'
'-x, -y, -z'
'x-1/2, -y-1/2, z-1/2'

loop_
_atom_site_label
_atom_site_type_symbol
_atom_site_fract_x
_atom_site_fract_y
_atom_site_fract_z
_atom_site_U_iso_or_equiv
_atom_site_adp_type
_atom_site_occupancy
_atom_site_symmetry_multiplicity
_atom_site_calc_flag
_atom_site_refinement_flags
_atom_site_disorder_assembly
_atom_site_disorder_group
S1 S 0.02092(4) 0.20576(2) 0.29900(4) 0.02053(14) Uani 1 1 d . . .
O1 O 0.10131(13) -0.12717(7) 0.23534(14) 0.0296(3) Uani 1 1 d . . .
O2 O 0.08456(14) -0.03443(7) 0.34265(15) 0.0327(3) Uani 1 1 d . . .
O3 O 0.52154(13) 0.05266(7) 0.14989(14) 0.0294(3) Uani 1 1 d . . .
O4 O 0.06584(14) 0.25666(7) 0.39927(14) 0.0297(3) Uani 1 1 d . . .
O5 O -0.02642(14) 0.22420(7) 0.16599(13) 0.0291(3) Uani 1 1 d . . .
N1 N 0.36152(15) 0.10148(8) 0.45030(15) 0.0242(3) Uani 1 1 d . . .
N2 N 0.16414(14) 0.15682(7) 0.33299(14) 0.0187(3) Uani 1 1 d . . .
N3 N -0.09311(15) 0.15704(8) 0.31294(15) 0.0225(3) Uani 1 1 d . . .
N4 N 0.17959(14) -0.01030(7) 0.07522(14) 0.0197(3) Uani 1 1 d . . .
N5 N 0.29264(15) 0.06240(8) -0.00343(15) 0.0223(3) Uani 1 1 d . . .
C1 C 0.15623(19) -0.07112(10) 0.31140(18) 0.0250(4) Uani 1 1 d . . .
C2 C 0.20349(19) -0.16310(10) 0.2059(2) 0.0291(4) Uani 1 1 d . . .
H2A H 0.1731 -0.1648 0.1109 0.035 Uiso 1 1 calc R . .
H2B H 0.2154 -0.2112 0.2393 0.035 Uiso 1 1 calc R . .
C3 C 0.34106(18) -0.12310(9) 0.27149(18) 0.0228(4) Uani 1 1 d . . .
H3 H 0.4166 -0.1541 0.3312 0.027 Uiso 1 1 calc R . .
C4 C 0.38731(18) -0.08583(9) 0.17713(18) 0.0223(4) Uani 1 1 d . . .
H4A H 0.4899 -0.0850 0.2121 0.027 Uiso 1 1 calc R . .
H4B H 0.3488 -0.1092 0.0916 0.027 Uiso 1 1 calc R . .
C5 C 0.32918(16) -0.01188(9) 0.16508(17) 0.0191(4) Uani 1 1 d . . .
C6 C 0.39893(17) 0.03788(9) 0.10836(18) 0.0210(4) Uani 1 1 d . . .
C7 C 0.16848(18) 0.03157(9) -0.01537(17) 0.0203(4) Uani 1 1 d . . .
H7 H 0.0817 0.0412 -0.0863 0.024 Uiso 1 1 calc R . .
C8 C 0.35477(16) 0.00370(8) 0.30607(16) 0.0186(3) Uani 1 1 d . . .
H8 H 0.4577 0.0076 0.3574 0.022 Uiso 1 1 calc R . .
C9 C 0.31037(17) -0.06539(9) 0.34828(17) 0.0212(4) Uani 1 1 d . . .
H9 H 0.3650 -0.0729 0.4436 0.025 Uiso 1 1 calc R . .
C10 C 0.29366(17) 0.06843(9) 0.33094(17) 0.0190(3) Uani 1 1 d . . .
C11 C 0.17213(17) 0.10152(9) 0.25778(17) 0.0201(4) Uani 1 1 d . . .
H11 H 0.1062 0.0894 0.1729 0.024 Uiso 1 1 calc R . .
C12 C 0.28114(18) 0.15337(10) 0.44889(18) 0.0240(4) Uani 1 1 d . . .
H12 H 0.3012 0.1846 0.5190 0.029 Uiso 1 1 calc R . .
C13 C 0.3104(2) 0.10956(10) -0.09506(19) 0.0263(4) Uani 1 1 d . . .
H13A H 0.2852 0.0849 -0.1782 0.032 Uiso 1 1 calc R . .
H13B H 0.4097 0.1226 -0.0609 0.032 Uiso 1 1 calc R . .
C14 C 0.22443(18) 0.17477(9) -0.12101(18) 0.0222(4) Uani 1 1 d . . .
C15 C 0.1792(2) 0.20640(9) -0.24182(19) 0.0257(4) Uani 1 1 d . . .
H15 H 0.2026 0.1866 -0.3061 0.031 Uiso 1 1 calc R . .
C16 C 0.1001(2) 0.26661(10) -0.2696(2) 0.0296(4) Uani 1 1 d . . .
H16 H 0.0706 0.2880 -0.3521 0.036 Uiso 1 1 calc R . .
C17 C 0.0645(2) 0.29538(10) -0.1770(2) 0.0297(4) Uani 1 1 d . . .
H17 H 0.0104 0.3365 -0.1958 0.036 Uiso 1 1 calc R . .
C18 C 0.1082(2) 0.26387(10) -0.0566(2) 0.0291(4) Uani 1 1 d . . .
H18 H 0.0828 0.2832 0.0067 0.035 Uiso 1 1 calc R . .
C19 C 0.1885(2) 0.20436(9) -0.02817(19) 0.0254(4) Uani 1 1 d . . .
H19 H 0.2193 0.1836 0.0551 0.030 Uiso 1 1 calc R . .
C20 C -0.1605(2) 0.10372(11) 0.2135(2) 0.0325(5) Uani 1 1 d . . .
H20A H -0.1050 0.0611 0.2377 0.049 Uiso 1 1 calc R . .
H20B H -0.1676 0.1202 0.1296 0.049 Uiso 1 1 calc R . .
H20C H -0.2537 0.0942 0.2068 0.049 Uiso 1 1 calc R . .
C21 C -0.0710(2) 0.13577(13) 0.4436(2) 0.0399(5) Uani 1 1 d . . .
H21A H -0.1570 0.1158 0.4404 0.060 Uiso 1 1 calc R . .
H21B H -0.0445 0.1762 0.5011 0.060 Uiso 1 1 calc R . .
H21C H 0.0032 0.1011 0.4765 0.060 Uiso 1 1 calc R . .

loop_
_atom_site_aniso_label
_atom_site_aniso_U_11
_atom_site_aniso_U_22
_atom_site_aniso_U_33
_atom_site_aniso_U_23
_atom_site_aniso_U_13
_atom_site_aniso_U_12
S1 0.0180(2) 0.0191(2) 0.0237(3) 0.00049(16) 0.00815(18) 0.00162(15)
O1 0.0208(7) 0.0281(7) 0.0350(8) 0.0047(6) 0.0073(6) -0.0029(5)
O2 0.0289(7) 0.0323(8) 0.0442(9) 0.0112(6) 0.0226(7) 0.0058(6)
O3 0.0179(6) 0.0341(8) 0.0354(8) -0.0011(6) 0.0105(6) -0.0032(5)
O4 0.0247(7) 0.0242(7) 0.0379(8) -0.0094(6) 0.0114(6) -0.0004(5)
O5 0.0280(7) 0.0308(7) 0.0276(8) 0.0094(6) 0.0109(6) 0.0064(6)
N1 0.0182(7) 0.0276(8) 0.0216(8) -0.0051(6) 0.0036(6) 0.0006(6)
N2 0.0162(7) 0.0198(7) 0.0194(7) -0.0004(6) 0.0067(6) 0.0003(5)
N3 0.0177(7) 0.0273(8) 0.0221(8) -0.0022(6) 0.0081(6) -0.0018(6)
N4 0.0150(7) 0.0208(7) 0.0184(7) -0.0020(6) 0.0024(6) 0.0002(5)
N5 0.0205(7) 0.0232(8) 0.0233(8) 0.0023(6) 0.0093(6) 0.0009(6)
C1 0.0224(9) 0.0274(9) 0.0236(9) 0.0091(7) 0.0084(7) 0.0014(7)
C2 0.0258(10) 0.0253(10) 0.0320(11) -0.0013(8) 0.0082(8) -0.0047(7)
C3 0.0190(8) 0.0206(8) 0.0230(9) 0.0012(7) 0.0036(7) 0.0016(6)
C4 0.0185(8) 0.0214(9) 0.0235(9) -0.0011(7) 0.0057(7) 0.0022(6)
C5 0.0139(8) 0.0207(8) 0.0195(9) -0.0006(7) 0.0041(7) -0.0002(6)
C6 0.0185(8) 0.0219(9) 0.0227(9) -0.0035(7) 0.0089(7) 0.0003(6)
C7 0.0174(8) 0.0215(8) 0.0199(9) -0.0029(7) 0.0061(7) 0.0003(6)
C8 0.0127(7) 0.0210(8) 0.0176(8) -0.0004(6) 0.0023(6) 0.0010(6)
C9 0.0174(8) 0.0235(9) 0.0182(9) 0.0032(7) 0.0035(7) 0.0024(6)
C10 0.0155(8) 0.0204(8) 0.0192(8) -0.0011(7) 0.0057(7) -0.0021(6)
C11 0.0174(8) 0.0220(9) 0.0191(9) -0.0023(7) 0.0060(7) -0.0007(6)
C12 0.0188(8) 0.0262(9) 0.0227(9) -0.0061(7) 0.0048(7) -0.0013(7)
C13 0.0311(10) 0.0273(10) 0.0272(10) 0.0036(8) 0.0187(8) 0.0023(7)
C14 0.0209(9) 0.0215(9) 0.0240(9) -0.0007(7) 0.0093(7) -0.0058(7)
C15 0.0280(10) 0.0282(10) 0.0234(9) -0.0009(7) 0.0134(8) -0.0056(7)
C16 0.0325(11) 0.0277(10) 0.0268(10) 0.0068(8) 0.0109(8) -0.0025(8)
C17 0.0318(10) 0.0204(9) 0.0341(11) 0.0033(8) 0.0117(9) 0.0003(7)
C18 0.0336(11) 0.0262(10) 0.0279(10) -0.0048(8) 0.0135(9) -0.0009(8)
C19 0.0294(10) 0.0247(9) 0.0213(9) 0.0003(7) 0.0101(8) -0.0018(7)
C20 0.0210(9) 0.0369(11) 0.0356(11) -0.0095(9) 0.0084(8) -0.0086(8)
C21 0.0347(11) 0.0604(15) 0.0273(11) 0.0036(10) 0.0160(9) -0.0105(10)

loop_
_atom_type_symbol
_atom_type_description
_atom_type_scat_dispersion_real
_atom_type_scat_dispersion_imag
_atom_type_scat_source
C C 0.0033 0.0016 'International Tables Vol C Tables 4.2.6.8 and 6.1.1.4'
H H 0.0000 0.0000 'International Tables Vol C Tables 4.2.6.8 and 6.1.1.4'
N N 0.0061 0.0033 'International Tables Vol C Tables 4.2.6.8 and 6.1.1.4'
O O 0.0106 0.0060 'International Tables Vol C Tables 4.2.6.8 and 6.1.1.4'
S S 0.1246 0.1234 'International Tables Vol C Tables 4.2.6.8 and 6.1.1.4'

loop_
_geom_angle_atom_site_label_1
_geom_angle_atom_site_label_2
_geom_angle_atom_site_label_3
_geom_angle
_geom_angle_site_symmetry_1
_geom_angle_site_symmetry_3
_geom_angle_publ_flag
O5 S1 O4 121.77(9) . . ?
O5 S1 N3 108.45(8) . . ?
O4 S1 N3 109.48(8) . . ?
O5 S1 N2 104.86(8) . . ?
O4 S1 N2 103.96(8) . . ?
N3 S1 N2 107.34(8) . . ?
C1 O1 C2 111.77(14) . . ?
C12 N1 C10 105.96(14) . . ?
C12 N2 C11 106.58(14) . . ?
C12 N2 S1 127.12(12) . . ?
C11 N2 S1 124.96(12) . . ?
C21 N3 C20 113.67(17) . . ?
C21 N3 S1 117.99(13) . . ?
C20 N3 S1 118.38(13) . . ?
C7 N4 C5 105.81(14) . . ?
C6 N5 C7 108.11(14) . . ?
C6 N5 C13 124.83(15) . . ?
C7 N5 C13 126.99(15) . . ?
O2 C1 O1 120.43(17) . . ?
O2 C1 C9 128.71(18) . . ?
O1 C1 C9 110.84(15) . . ?
O1 C2 C3 107.55(15) . . ?
O1 C2 H2A 110.2 . . ?
C3 C2 H2A 110.2 . . ?
O1 C2 H2B 110.2 . . ?
C3 C2 H2B 110.2 . . ?
H2A C2 H2B 108.5 . . ?
C9 C3 C2 104.48(14) . . ?
C9 C3 C4 105.66(14) . . ?
C2 C3 C4 114.72(15) . . ?
C9 C3 H3 110.6 . . ?
C2 C3 H3 110.6 . . ?
C4 C3 H3 110.6 . . ?
C5 C4 C3 104.99(14) . . ?
C5 C4 H4A 110.7 . . ?
C3 C4 H4A 110.7 . . ?
C5 C4 H4B 110.7 . . ?
C3 C4 H4B 110.7 . . ?
H4A C4 H4B 108.8 . . ?
N4 C5 C6 105.65(14) . . ?
N4 C5 C4 110.71(14) . . ?
C6 C5 C4 111.92(14) . . ?
N4 C5 C8 112.03(13) . . ?
C6 C5 C8 114.93(14) . . ?
C4 C5 C8 101.73(14) . . ?
O3 C6 N5 126.81(17) . . ?
O3 C6 C5 128.45(16) . . ?
N5 C6 C5 104.72(14) . . ?
N4 C7 N5 115.69(15) . . ?
N4 C7 H7 122.2 . . ?
N5 C7 H7 122.2 . . ?
C10 C8 C5 117.75(14) . . ?
C10 C8 C9 116.30(14) . . ?
C5 C8 C9 102.37(13) . . ?
C10 C8 H8 106.5 . . ?
C5 C8 H8 106.5 . . ?
C9 C8 H8 106.5 . . ?
C1 C9 C3 105.01(14) . . ?
C1 C9 C8 114.40(14) . . ?
C3 C9 C8 106.09(14) . . ?
C1 C9 H9 110.4 . . ?
C3 C9 H9 110.4 . . ?
C8 C9 H9 110.4 . . ?
C11 C10 N1 110.06(15) . . ?
C11 C10 C8 130.87(16) . . ?
N1 C10 C8 118.94(15) . . ?
C10 C11 N2 105.94(15) . . ?
C10 C11 H11 127.0 . . ?
N2 C11 H11 127.0 . . ?
N1 C12 N2 111.45(15) . . ?
N1 C12 H12 124.3 . . ?
N2 C12 H12 124.3 . . ?
N5 C13 C14 114.03(14) . . ?
N5 C13 H13A 108.7 . . ?
C14 C13 H13A 108.7 . . ?
N5 C13 H13B 108.7 . . ?
C14 C13 H13B 108.7 . . ?
H13A C13 H13B 107.6 . . ?
C15 C14 C19 118.80(17) . . ?
C15 C14 C13 118.93(16) . . ?
C19 C14 C13 122.26(16) . . ?
C16 C15 C14 120.76(18) . . ?
C16 C15 H15 119.6 . . ?
C14 C15 H15 119.6 . . ?
C17 C16 C15 119.99(18) . . ?
C17 C16 H16 120.0 . . ?
C15 C16 H16 120.0 . . ?
C16 C17 C18 119.67(18) . . ?
C16 C17 H17 120.2 . . ?
C18 C17 H17 120.2 . . ?
C19 C18 C17 120.44(18) . . ?
C19 C18 H18 119.8 . . ?
C17 C18 H18 119.8 . . ?
C18 C19 C14 120.34(17) . . ?
C18 C19 H19 119.8 . . ?
C14 C19 H19 119.8 . . ?
N3 C20 H20A 109.5 . . ?
N3 C20 H20B 109.5 . . ?
H20A C20 H20B 109.5 . . ?
N3 C20 H20C 109.5 . . ?
H20A C20 H20C 109.5 . . ?
H20B C20 H20C 109.5 . . ?
N3 C21 H21A 109.5 . . ?
N3 C21 H21B 109.5 . . ?
H21A C21 H21B 109.5 . . ?
N3 C21 H21C 109.5 . . ?
H21A C21 H21C 109.5 . . ?
H21B C21 H21C 109.5 . . ?

loop_
_geom_bond_atom_site_label_1
_geom_bond_atom_site_label_2
_geom_bond_distance
_geom_bond_site_symmetry_2
_geom_bond_publ_flag
S1 O5 1.4240(14) . ?
S1 O4 1.4260(14) . ?
S1 N3 1.5969(15) . ?
S1 N2 1.6917(14) . ?
O1 C1 1.353(2) . ?
O1 C2 1.446(2) . ?
O2 C1 1.202(2) . ?
O3 C6 1.217(2) . ?
N1 C12 1.313(2) . ?
N1 C10 1.393(2) . ?
N2 C12 1.376(2) . ?
N2 C11 1.395(2) . ?
N3 C21 1.464(3) . ?
N3 C20 1.471(2) . ?
N4 C7 1.277(2) . ?
N4 C5 1.480(2) . ?
N5 C6 1.376(2) . ?
N5 C7 1.402(2) . ?
N5 C13 1.458(2) . ?
C1 C9 1.514(2) . ?
C2 C3 1.537(2) . ?
C2 H2A 0.9900 . ?
C2 H2B 0.9900 . ?
C3 C9 1.536(2) . ?
C3 C4 1.541(3) . ?
C3 H3 1.0000 . ?
C4 C5 1.538(2) . ?
C4 H4A 0.9900 . ?
C4 H4B 0.9900 . ?
C5 C6 1.518(2) . ?
C5 C8 1.542(2) . ?
C7 H7 0.9500 . ?
C8 C10 1.491(2) . ?
C8 C9 1.558(2) . ?
C8 H8 1.0000 . ?
C9 H9 1.0000 . ?
C10 C11 1.361(2) . ?
C11 H11 0.9500 . ?
C12 H12 0.9500 . ?
C13 C14 1.509(2) . ?
C13 H13A 0.9900 . ?
C13 H13B 0.9900 . ?
C14 C15 1.391(3) . ?
C14 C19 1.394(3) . ?
C15 C16 1.389(3) . ?
C15 H15 0.9500 . ?
C16 C17 1.382(3) . ?
C16 H16 0.9500 . ?
C17 C18 1.388(3) . ?
C17 H17 0.9500 . ?
C18 C19 1.385(3) . ?
C18 H18 0.9500 . ?
C19 H19 0.9500 . ?
C20 H20A 0.9800 . ?
C20 H20B 0.9800 . ?
C20 H20C 0.9800 . ?
C21 H21A 0.9800 . ?
C21 H21B 0.9800 . ?
C21 H21C 0.9800 . ?
